data_7026533
loop_
_publ_author_name
'Jayarathne, Upul'
'Chandrasekaran, Perumalreddy'
'Jacobsen, Heiko'
'Mague, Joel T.'
'Donahue, James P.'

_publ_section_title
;
 A tungsten-mediated closed cycle of reactivity for the reduction of CO(2)
 to CO.
;
_journal_issue 40
_journal_name_full 'Dalton transactions (Cambridge, England : 2003)'
_journal_page_first 9662
_journal_page_last 9671
_journal_paper_doi 10.1039/c0dt00489h
_journal_volume 39
_journal_year 2010
_chemical_formula_moiety 'C28 H32 Cl3 N P2 W'
_chemical_formula_sum 'C28 H32 Cl3 N P2 W'
_chemical_formula_weight 734.69
_chemical_name_systematic
;
trans-Trichloro(dimethylamido)bis(methyldiphenylphosphine)
tungsten(IV)
;
_space_group_IT_number 15
_symmetry_cell_setting monoclinic
_symmetry_space_group_name_Hall '-C 2yc'
_symmetry_space_group_name_H-M 'C 1 2/c 1'
_atom_sites_solution_hydrogens geom
_atom_sites_solution_primary Patterson
_atom_sites_solution_secondary difmap
_audit_creation_method SHELXL-97
_cell_angle_alpha 90.00
_cell_angle_beta 93.997(1)
_cell_angle_gamma 90.00
_cell_formula_units_Z 4
_cell_length_a 13.8088(8)
_cell_length_b 13.2473(8)
_cell_length_c 16.0074(9)
_cell_measurement_reflns_used 9845
_cell_measurement_temperature 100(2)
_cell_measurement_theta_max 28.68
_cell_measurement_theta_min 2.43
_cell_volume 2921.1(3)
_computing_cell_refinement 'Bruker SAINT (Bruker-AXS 2009a)'
_computing_data_collection 'Bruker APEX2 (Bruker-AXS, 2009)'
_computing_data_reduction 'Bruker SAINT (Bruker-AXS 2009a)'
_computing_molecular_graphics 'Bruker SHELXTL(Bruker-AXS 2008)'
_computing_publication_material 'Bruker SHELXTL(Bruker-AXS 2008)'
_computing_structure_refinement 'SHELXL (Sheldrick, 2008)'
_computing_structure_solution 'SHELXS (Sheldrick, 2008)'
_diffrn_ambient_temperature 100(2)
_diffrn_measured_fraction_theta_full 0.997
_diffrn_measured_fraction_theta_max 0.997
_diffrn_measurement_device_type 'Bruker Smart APEX CCD'
_diffrn_measurement_method '\f and \w scans'
_diffrn_radiation_monochromator graphite
_diffrn_radiation_source 'fine-focus sealed tube'
_diffrn_radiation_type MoK\a
_diffrn_radiation_wavelength 0.71073
_diffrn_reflns_av_R_equivalents 0.0341
_diffrn_reflns_av_sigmaI/netI 0.0206
_diffrn_reflns_limit_h_max 18
_diffrn_reflns_limit_h_min -18
_diffrn_reflns_limit_k_max 17
_diffrn_reflns_limit_k_min -17
_diffrn_reflns_limit_l_max 21
_diffrn_reflns_limit_l_min -20
_diffrn_reflns_number 24988
_diffrn_reflns_theta_full 28.00
_diffrn_reflns_theta_max 28.00
_diffrn_reflns_theta_min 2.13
_exptl_absorpt_coefficient_mu 4.357
_exptl_absorpt_correction_T_max 0.7925
_exptl_absorpt_correction_T_min 0.6553
_exptl_absorpt_correction_type multi-scan
_exptl_absorpt_process_details 'SADABS (Sheldrick, 2008a)'
_exptl_crystal_colour yellow
_exptl_crystal_density_diffrn 1.671
_exptl_crystal_density_method 'not measured'
_exptl_crystal_description Column
_exptl_crystal_F_000 1448
_exptl_crystal_size_max 0.15
_exptl_crystal_size_mid 0.07
_exptl_crystal_size_min 0.06
_refine_diff_density_max 0.837
_refine_diff_density_min -0.396
_refine_diff_density_rms 0.080
_refine_ls_extinction_method none
_refine_ls_goodness_of_fit_ref 1.065
_refine_ls_hydrogen_treatment constr
_refine_ls_matrix_type full
_refine_ls_number_parameters 162
_refine_ls_number_reflns 3526
_refine_ls_number_restraints 0
_refine_ls_restrained_S_all 1.065
_refine_ls_R_factor_all 0.0192
_refine_ls_R_factor_gt 0.0161
_refine_ls_shift/su_max 0.003
_refine_ls_shift/su_mean 0.000
_refine_ls_structure_factor_coef Fsqd
_refine_ls_weighting_details 'calc w=1/[\s^2^(Fo^2^)+(0.0124P)^2^+3.1402P] where P=(Fo^2^+2Fc^2^)/3'
_refine_ls_weighting_scheme calc
_refine_ls_wR_factor_gt 0.0339
_refine_ls_wR_factor_ref 0.0350
_reflns_number_gt 3269
_reflns_number_total 3526
_reflns_threshold_expression >2sigma(I)
_cod_data_source_file c0dt00489h.txt
_cod_data_source_block jpd349_0m
_cod_depositor_comments
;
The following automatic conversions were performed:

'_symmetry_cell_setting' value 'Monoclinic' changed to 'monoclinic'
according to /home/saulius/struct/CIF-dictionaries/cif_core.dic
dictionary named 'cif_core.dic' version 2.4.2 from 2011-04-26.

Automatic conversion script
Id: cif_fix_values 1891 2012-01-12 08:04:46Z andrius 
;
_cod_original_sg_symbol_H-M C2/c
_cod_database_code 7026533

loop_
_symmetry_equiv_pos_as_xyz
'x, y, z'
'-x, y, -z+1/2'
'x+1/2, y+1/2, z'
'-x+1/2, y+1/2, -z+1/2'
'-x, -y, -z'
'x, -y, z-1/2'
'-x+1/2, -y+1/2, -z'
'x+1/2, -y+1/2, z-1/2'

loop_
_atom_site_label
_atom_site_type_symbol
_atom_site_fract_x
_atom_site_fract_y
_atom_site_fract_z
_atom_site_U_iso_or_equiv
_atom_site_adp_type
_atom_site_occupancy
_atom_site_symmetry_multiplicity
_atom_site_calc_flag
_atom_site_refinement_flags
W1 W 0.5000 0.794647(8) 0.7500 0.01236(4) Uani 1 2 d S
Cl1 Cl 0.34860(3) 0.78926(3) 0.66744(3) 0.01676(9) Uani 1 1 d .
Cl2 Cl 0.5000 0.60970(5) 0.7500 0.01844(13) Uani 1 2 d S
P1 P 0.59888(4) 0.77569(4) 0.62117(3) 0.01483(10) Uani 1 1 d .
N1 N 0.5000 0.94020(16) 0.7500 0.0147(5) Uani 1 2 d S
C1 C 0.53572(14) 0.72945(14) 0.52515(12) 0.0174(4) Uani 1 1 d .
C2 C 0.45855(14) 0.78490(14) 0.48678(13) 0.0186(4) Uani 1 1 d .
H2 H 0.4400 0.8470 0.5107 0.022 Uiso 1 1 calc R
C3 C 0.40910(15) 0.74991(16) 0.41429(13) 0.0225(4) Uani 1 1 d .
H3 H 0.3574 0.7885 0.3884 0.027 Uiso 1 1 calc R
C4 C 0.43469(16) 0.65889(17) 0.37931(14) 0.0282(5) Uani 1 1 d .
H4 H 0.4006 0.6351 0.3296 0.034 Uiso 1 1 calc R
C5 C 0.51014(17) 0.60273(17) 0.41713(15) 0.0317(5) Uani 1 1 d .
H5 H 0.5275 0.5401 0.3935 0.038 Uiso 1 1 calc R
C6 C 0.56042(16) 0.63779(16) 0.48945(14) 0.0260(5) Uani 1 1 d .
H6 H 0.6122 0.5989 0.5149 0.031 Uiso 1 1 calc R
C7 C 0.66177(13) 0.89074(14) 0.59260(12) 0.0163(4) Uani 1 1 d .
C8 C 0.65983(14) 0.92809(14) 0.51135(12) 0.0176(4) Uani 1 1 d .
H8 H 0.6215 0.8954 0.4678 0.021 Uiso 1 1 calc R
C9 C 0.71383(15) 1.01312(15) 0.49356(13) 0.0205(4) Uani 1 1 d .
H9 H 0.7123 1.0380 0.4378 0.025 Uiso 1 1 calc R
C10 C 0.76978(15) 1.06170(15) 0.55647(13) 0.0213(4) Uani 1 1 d .
H10 H 0.8070 1.1194 0.5439 0.026 Uiso 1 1 calc R
C11 C 0.77125(15) 1.02563(16) 0.63800(13) 0.0225(4) Uani 1 1 d .
H11 H 0.8090 1.0592 0.6814 0.027 Uiso 1 1 calc R
C12 C 0.71790(15) 0.94098(15) 0.65634(13) 0.0212(4) Uani 1 1 d .
H12 H 0.7192 0.9167 0.7123 0.025 Uiso 1 1 calc R
C13 C 0.69998(15) 0.68912(15) 0.64221(13) 0.0224(4) Uani 1 1 d .
H13A H 0.7381 0.6851 0.5929 0.034 Uiso 1 1 calc R
H13B H 0.6750 0.6220 0.6549 0.034 Uiso 1 1 calc R
H13C H 0.7413 0.7137 0.6902 0.034 Uiso 1 1 calc R
C14 C 0.47102(15) 1.00473(15) 0.67785(12) 0.0206(4) Uani 1 1 d .
H14A H 0.4119 1.0419 0.6890 0.031 Uiso 1 1 calc R
H14B H 0.4586 0.9627 0.6279 0.031 Uiso 1 1 calc R
H14C H 0.5232 1.0527 0.6686 0.031 Uiso 1 1 calc R

loop_
_atom_site_aniso_label
_atom_site_aniso_U_11
_atom_site_aniso_U_22
_atom_site_aniso_U_33
_atom_site_aniso_U_23
_atom_site_aniso_U_13
_atom_site_aniso_U_12
W1 0.01299(6) 0.01261(5) 0.01116(6) 0.000 -0.00134(4) 0.000
Cl1 0.0154(2) 0.0190(2) 0.0153(2) 0.00025(17) -0.00344(17) -0.00085(17)
Cl2 0.0199(3) 0.0130(3) 0.0218(3) 0.000 -0.0033(3) 0.000
P1 0.0143(2) 0.0163(2) 0.0137(2) -0.00132(17) -0.00063(19) 0.00121(17)
N1 0.0157(11) 0.0139(10) 0.0140(11) 0.000 -0.0030(9) 0.000
C1 0.0169(10) 0.0193(9) 0.0159(10) -0.0032(7) 0.0010(8) -0.0017(7)
C2 0.0182(10) 0.0195(10) 0.0179(10) -0.0011(7) 0.0003(8) 0.0003(7)
C3 0.0210(11) 0.0249(10) 0.0212(11) 0.0010(8) -0.0018(9) -0.0001(8)
C4 0.0273(12) 0.0346(12) 0.0219(12) -0.0094(9) -0.0038(9) -0.0035(9)
C5 0.0310(12) 0.0287(12) 0.0345(13) -0.0175(10) -0.0037(10) 0.0043(9)
C6 0.0229(11) 0.0252(11) 0.0292(12) -0.0080(9) -0.0033(9) 0.0056(9)
C7 0.0127(9) 0.0187(9) 0.0177(10) -0.0025(7) 0.0014(8) 0.0003(7)
C8 0.0163(9) 0.0205(10) 0.0159(10) -0.0032(7) -0.0002(8) 0.0017(7)
C9 0.0215(10) 0.0215(10) 0.0186(10) 0.0010(8) 0.0015(8) 0.0034(8)
C10 0.0189(10) 0.0172(9) 0.0281(12) -0.0007(8) 0.0049(9) -0.0018(7)
C11 0.0192(10) 0.0269(11) 0.0213(11) -0.0058(8) 0.0002(9) -0.0028(8)
C12 0.0200(10) 0.0267(10) 0.0168(10) -0.0023(8) 0.0001(8) -0.0022(8)
C13 0.0210(10) 0.0245(11) 0.0213(11) -0.0025(8) -0.0016(8) 0.0061(8)
C14 0.0242(11) 0.0180(9) 0.0191(10) 0.0025(8) -0.0026(9) 0.0012(8)

loop_
_atom_type_symbol
_atom_type_description
_atom_type_scat_dispersion_real
_atom_type_scat_dispersion_imag
_atom_type_scat_source
C C 0.0033 0.0016 'International Tables Vol C Tables 4.2.6.8 and 6.1.1.4'
H H 0.0000 0.0000 'International Tables Vol C Tables 4.2.6.8 and 6.1.1.4'
N N 0.0061 0.0033 'International Tables Vol C Tables 4.2.6.8 and 6.1.1.4'
Cl Cl 0.1484 0.1585 'International Tables Vol C Tables 4.2.6.8 and 6.1.1.4'
W W -0.8490 6.8722 'International Tables Vol C Tables 4.2.6.8 and 6.1.1.4'
P P 0.1023 0.0942 'International Tables Vol C Tables 4.2.6.8 and 6.1.1.4'

loop_
_geom_angle_atom_site_label_1
_geom_angle_atom_site_label_2
_geom_angle_atom_site_label_3
_geom_angle
_geom_angle_site_symmetry_1
_geom_angle_site_symmetry_3
N1 W1 Cl1 91.708(11) . .
N1 W1 Cl1 91.707(11) . 2_656
Cl1 W1 Cl1 176.58(2) . 2_656
N1 W1 Cl2 180.0 . .
Cl1 W1 Cl2 88.292(11) . .
Cl1 W1 Cl2 88.293(11) 2_656 .
N1 W1 P1 95.623(11) . .
Cl1 W1 P1 92.671(16) . .
Cl1 W1 P1 86.994(16) 2_656 .
Cl2 W1 P1 84.377(11) . .
N1 W1 P1 95.622(11) . 2_656
Cl1 W1 P1 86.993(16) . 2_656
Cl1 W1 P1 92.672(16) 2_656 2_656
Cl2 W1 P1 84.378(11) . 2_656
P1 W1 P1 168.76(2) . 2_656
C1 P1 C13 105.10(9) . .
C1 P1 C7 106.11(9) . .
C13 P1 C7 101.53(9) . .
C1 P1 W1 117.49(7) . .
C13 P1 W1 110.95(7) . .
C7 P1 W1 114.11(6) . .
C14 N1 C14 108.9(2) 2_656 .
C14 N1 W1 125.57(10) 2_656 .
C14 N1 W1 125.57(10) . .
C6 C1 C2 118.52(18) . .
C6 C1 P1 121.51(16) . .
C2 C1 P1 119.94(14) . .
C3 C2 C1 120.51(19) . .
C3 C2 H2 119.7 . .
C1 C2 H2 119.7 . .
C2 C3 C4 120.3(2) . .
C2 C3 H3 119.8 . .
C4 C3 H3 119.8 . .
C5 C4 C3 119.7(2) . .
C5 C4 H4 120.1 . .
C3 C4 H4 120.1 . .
C4 C5 C6 120.2(2) . .
C4 C5 H5 119.9 . .
C6 C5 H5 119.9 . .
C5 C6 C1 120.7(2) . .
C5 C6 H6 119.6 . .
C1 C6 H6 119.6 . .
C8 C7 C12 118.98(18) . .
C8 C7 P1 123.53(15) . .
C12 C7 P1 117.45(15) . .
C7 C8 C9 120.27(18) . .
C7 C8 H8 119.9 . .
C9 C8 H8 119.9 . .
C10 C9 C8 120.49(19) . .
C10 C9 H9 119.8 . .
C8 C9 H9 119.8 . .
C9 C10 C11 119.64(19) . .
C9 C10 H10 120.2 . .
C11 C10 H10 120.2 . .
C12 C11 C10 120.32(19) . .
C12 C11 H11 119.8 . .
C10 C11 H11 119.8 . .
C11 C12 C7 120.30(19) . .
C11 C12 H12 119.8 . .
C7 C12 H12 119.8 . .
P1 C13 H13A 109.5 . .
P1 C13 H13B 109.5 . .
H13A C13 H13B 109.5 . .
P1 C13 H13C 109.5 . .
H13A C13 H13C 109.5 . .
H13B C13 H13C 109.5 . .
N1 C14 H14A 109.5 . .
N1 C14 H14B 109.5 . .
H14A C14 H14B 109.5 . .
N1 C14 H14C 109.5 . .
H14A C14 H14C 109.5 . .
H14B C14 H14C 109.5 . .

loop_
_geom_bond_atom_site_label_1
_geom_bond_atom_site_label_2
_geom_bond_distance
_geom_bond_site_symmetry_2
W1 N1 1.928(2) .
W1 Cl1 2.3953(4) .
W1 Cl1 2.3953(4) 2_656
W1 Cl2 2.4500(6) .
W1 P1 2.5638(5) .
W1 P1 2.5638(5) 2_656
P1 C1 1.820(2) .
P1 C13 1.820(2) .
P1 C7 1.828(2) .
N1 C14 1.470(2) 2_656
N1 C14 1.470(2) .
C1 C6 1.394(3) .
C1 C2 1.400(3) .
C2 C3 1.385(3) .
C2 H2 0.9500 .
C3 C4 1.386(3) .
C3 H3 0.9500 .
C4 C5 1.385(3) .
C4 H4 0.9500 .
C5 C6 1.388(3) .
C5 H5 0.9500 .
C6 H6 0.9500 .
C7 C8 1.390(3) .
C7 C12 1.405(3) .
C8 C9 1.391(3) .
C8 H8 0.9500 .
C9 C10 1.384(3) .
C9 H9 0.9500 .
C10 C11 1.389(3) .
C10 H10 0.9500 .
C11 C12 1.384(3) .
C11 H11 0.9500 .
C12 H12 0.9500 .
C13 H13A 0.9800 .
C13 H13B 0.9800 .
C13 H13C 0.9800 .
C14 H14A 0.9800 .
C14 H14B 0.9800 .
C14 H14C 0.9800 .
